data_2240271
loop_
_publ_author_name
'Salam, M. A.'
'Hussein, Mouayed A.'
'Tiekink, Edward R. T.'

_publ_section_title
;
 Crystal structure of a new monoclinic polymorph of
 2,4-dihydroxybenzaldehyde 4-methylthiosemicarbazone
;
_journal_coeditor_code SU5033
_journal_issue 1
_journal_name_full 'Acta Crystallographica Section E'
_journal_page_first 58
_journal_page_last 61
_journal_paper_doi 10.1107/S2056989014026498
_journal_volume 71
_journal_year 2015
_chemical_formula_iupac 'C9 H11 N3 O2 S'
_chemical_formula_moiety 'C9 H11 N3 O2 S'
_chemical_formula_sum 'C9 H11 N3 O2 S'
_chemical_formula_weight 225.27
_chemical_name_systematic
;
2,4-Dihydroxybenzaldehyde 4-methylthiosemicarbazone
;
_space_group_crystal_system monoclinic
_space_group_IT_number 14
_space_group_name_Hall '-P 2ybc'
_space_group_name_H-M_alt 'P 1 21/c 1'
_symmetry_space_group_name_Hall '-P 2ybc'
_symmetry_space_group_name_H-M 'P 1 21/c 1'
_atom_sites_solution_hydrogens mixed
_audit_creation_method SHELXL-2014/7
_cell_angle_alpha 90
_cell_angle_beta 91.100(2)
_cell_angle_gamma 90
_cell_formula_units_Z 4
_cell_length_a 7.3058(2)
_cell_length_b 6.05820(10)
_cell_length_c 22.6041(6)
_cell_measurement_reflns_used 3917
_cell_measurement_temperature 100(2)
_cell_measurement_theta_max 29.84
_cell_measurement_theta_min 3.29
_cell_volume 1000.27(4)
_computing_cell_refinement
;
SAINT (Bruker, 2009)
;
_computing_data_collection
;
APEX2 (Bruker, 2009)
;
_computing_data_reduction
;
SAINT (Bruker, 2009)
;
_computing_molecular_graphics
;
ORTEP-3 for Windows (Farrugia, 2012), <i>QMol</i> (Gans & Shalloway,
2001)
and DIAMOND (Brandenburg, 2006)
;
_computing_publication_material
;
SHELXL2014 (Sheldrick, 2008), PLATON (Spek, 2009 and publCIF
(Westrip, 2010)
;
_computing_structure_refinement
;
SHELXL2014 (Sheldrick, 2008)
;
_computing_structure_solution
;
SHELXS2014 (Sheldrick, 2008)
;
_diffrn_ambient_temperature 100(2)
_diffrn_measured_fraction_theta_full 0.999
_diffrn_measured_fraction_theta_max 0.999
_diffrn_measurement_device_type 'Bruker APEXII CCD'
_diffrn_measurement_method '\f and \w scans'
_diffrn_radiation_monochromator graphite
_diffrn_radiation_source 'sealed tube'
_diffrn_radiation_type MoK\a
_diffrn_radiation_wavelength 0.71073
_diffrn_reflns_av_R_equivalents 0.0273
_diffrn_reflns_limit_h_max 9
_diffrn_reflns_limit_h_min -9
_diffrn_reflns_limit_k_max 7
_diffrn_reflns_limit_k_min -7
_diffrn_reflns_limit_l_max 24
_diffrn_reflns_limit_l_min -29
_diffrn_reflns_number 9696
_diffrn_reflns_theta_full 27.495
_diffrn_reflns_theta_max 27.495
_diffrn_reflns_theta_min 1.802
_diffrn_standards_number 0
_exptl_absorpt_coefficient_mu 0.306
_exptl_absorpt_correction_T_max 0.9569
_exptl_absorpt_correction_T_min 0.8659
_exptl_absorpt_correction_type multi-scan
_exptl_absorpt_process_details
;
(SADABS; Sheldrick, 1996)
;
_exptl_crystal_colour colourless
_exptl_crystal_density_diffrn 1.496
_exptl_crystal_description block
_exptl_crystal_F_000 472
_exptl_crystal_size_max 0.480
_exptl_crystal_size_mid 0.190
_exptl_crystal_size_min 0.140
_refine_diff_density_max 0.301
_refine_diff_density_min -0.314
_refine_ls_extinction_method none
_refine_ls_goodness_of_fit_ref 1.058
_refine_ls_hydrogen_treatment mixed
_refine_ls_matrix_type full
_refine_ls_number_parameters 153
_refine_ls_number_reflns 2302
_refine_ls_number_restraints 0
_refine_ls_restrained_S_all 1.058
_refine_ls_R_factor_all 0.0434
_refine_ls_R_factor_gt 0.0347
_refine_ls_shift/su_max 0.001
_refine_ls_shift/su_mean 0.000
_refine_ls_structure_factor_coef Fsqd
_refine_ls_weighting_details 'w=1/[\s^2^(Fo^2^)+(0.0336P)^2^+0.7405P] where P=(Fo^2^+2Fc^2^)/3'
_refine_ls_weighting_scheme calc
_refine_ls_wR_factor_gt 0.0793
_refine_ls_wR_factor_ref 0.0861
_reflns_number_gt 1950
_reflns_number_total 2302
_reflns_threshold_expression I>2\s(I)
_cod_data_source_file su5033sup1.cif
_cod_data_source_block I
_cod_database_code 2240271
_cod_database_fobs_code 2240271
_shelx_space_group_comment
;
The symmetry employed for this shelxl refinement is uniquely defined
by the following loop, which should always be used as a source of
symmetry information in preference to the above space-group names.
They are only intended as comments.
;
_shelx_estimated_absorpt_t_min 0.867
_shelx_estimated_absorpt_t_max 0.958

loop_
_space_group_symop_operation_xyz
'x, y, z'
'-x, y+1/2, -z+1/2'
'-x, -y, -z'
'x, -y-1/2, z-1/2'

loop_
_atom_site_type_symbol
_atom_site_label
_atom_site_fract_x
_atom_site_fract_y
_atom_site_fract_z
_atom_site_U_iso_or_equiv
_atom_site_adp_type
_atom_site_calc_flag
_atom_site_occupancy
S S1 0.15271(5) 1.11056(7) 1.14702(2) 0.01707(12) Uani d 1
O O1 0.33247(16) 0.2527(2) 1.00557(5) 0.0174(3) Uani d 1
H H1o 0.301(3) 0.362(4) 1.0247(11) 0.044(7) Uiso d 1
O O2 0.45517(16) 0.0527(2) 0.80619(5) 0.0204(3) Uani d 1
H H2o 0.541(3) -0.033(4) 0.8232(11) 0.051(7) Uiso d 1
N N1 0.15573(18) 0.6695(2) 1.14178(6) 0.0148(3) Uani d 1
H H1n 0.153(3) 0.557(3) 1.1220(9) 0.019(5) Uiso d 1
N N2 0.15295(18) 0.8552(2) 1.05291(6) 0.0152(3) Uani d 1
H H2n 0.183(3) 0.984(4) 1.0359(9) 0.029(5) Uiso d 1
N N3 0.19726(17) 0.6617(2) 1.02301(6) 0.0139(3) Uani d 1
C C1 0.1544(2) 0.8599(3) 1.11312(7) 0.0135(3) Uani d 1
C C2 0.1526(2) 0.6471(3) 1.20604(7) 0.0197(4) Uani d 1
H H2A 0.2699 0.6968 1.2231 0.030 Uiso calc 1
H H2B 0.1326 0.4920 1.2164 0.030 Uiso calc 1
H H2C 0.0534 0.7374 1.2217 0.030 Uiso calc 1
C C3 0.1997(2) 0.6841(3) 0.96619(7) 0.0141(3) Uani d 1
H H3 0.1592 0.8197 0.9494 0.017 Uiso calc 1
C C4 0.2616(2) 0.5119(3) 0.92679(7) 0.0137(3) Uani d 1
C C5 0.3302(2) 0.3078(3) 0.94674(7) 0.0135(3) Uani d 1
C C6 0.3978(2) 0.1534(3) 0.90734(7) 0.0154(3) Uani d 1
H H6 0.4461 0.0173 0.9214 0.019 Uiso calc 1
C C7 0.3941(2) 0.1999(3) 0.84699(7) 0.0157(3) Uani d 1
C C8 0.3264(2) 0.4006(3) 0.82584(7) 0.0177(3) Uani d 1
H H8 0.3239 0.4312 0.7846 0.021 Uiso calc 1
C C9 0.2630(2) 0.5540(3) 0.86554(7) 0.0168(3) Uani d 1
H H9 0.2192 0.6920 0.8512 0.020 Uiso calc 1

loop_
_atom_site_aniso_label
_atom_site_aniso_U_11
_atom_site_aniso_U_22
_atom_site_aniso_U_33
_atom_site_aniso_U_12
_atom_site_aniso_U_13
_atom_site_aniso_U_23
S1 0.0239(2) 0.0115(2) 0.0158(2) 0.00296(15) 0.00059(15) -0.00209(15)
O1 0.0274(6) 0.0135(6) 0.0114(6) 0.0017(5) 0.0029(5) 0.0007(5)
O2 0.0214(6) 0.0243(7) 0.0154(6) 0.0041(5) 0.0010(5) -0.0062(5)
N1 0.0223(7) 0.0099(7) 0.0120(7) -0.0017(5) 0.0015(5) -0.0019(6)
N2 0.0215(7) 0.0103(7) 0.0137(7) 0.0012(5) 0.0019(5) -0.0007(5)
N3 0.0163(6) 0.0116(6) 0.0139(7) -0.0005(5) 0.0011(5) -0.0023(5)
C1 0.0119(7) 0.0145(8) 0.0141(8) 0.0005(6) 0.0004(6) -0.0009(6)
C2 0.0279(9) 0.0177(8) 0.0137(8) -0.0017(7) 0.0020(6) 0.0019(7)
C3 0.0144(7) 0.0125(7) 0.0153(8) -0.0008(6) 0.0001(6) 0.0006(6)
C4 0.0140(7) 0.0143(8) 0.0129(7) -0.0016(6) 0.0011(6) 0.0002(6)
C5 0.0145(7) 0.0150(8) 0.0110(7) -0.0036(6) 0.0004(5) 0.0005(6)
C6 0.0150(7) 0.0136(8) 0.0177(8) -0.0006(6) 0.0018(6) 0.0009(6)
C7 0.0139(7) 0.0180(8) 0.0152(8) -0.0016(6) 0.0025(6) -0.0043(6)
C8 0.0184(7) 0.0240(9) 0.0106(7) 0.0022(6) 0.0006(6) 0.0008(7)
C9 0.0163(7) 0.0187(8) 0.0153(8) 0.0008(6) 0.0005(6) 0.0027(7)

loop_
_atom_type_symbol
_atom_type_description
_atom_type_scat_dispersion_real
_atom_type_scat_dispersion_imag
_atom_type_scat_source
C C 0.0033 0.0016 'International Tables Vol C Tables 4.2.6.8 and 6.1.1.4'
H H 0.0000 0.0000 'International Tables Vol C Tables 4.2.6.8 and 6.1.1.4'
N N 0.0061 0.0033 'International Tables Vol C Tables 4.2.6.8 and 6.1.1.4'
O O 0.0106 0.0060 'International Tables Vol C Tables 4.2.6.8 and 6.1.1.4'
S S 0.1246 0.1234 'International Tables Vol C Tables 4.2.6.8 and 6.1.1.4'

loop_
_geom_angle_atom_site_label_1
_geom_angle_atom_site_label_2
_geom_angle_atom_site_label_3
_geom_angle
C5 O1 H1o 108.3(17)
C7 O2 H2o 108.9(16)
C1 N1 C2 124.63(14)
C1 N1 H1n 117.4(14)
C2 N1 H1n 117.9(14)
C1 N2 N3 120.33(13)
C1 N2 H2n 114.2(13)
N3 N2 H2n 117.6(13)
C3 N3 N2 113.67(13)
N1 C1 N2 118.11(14)
N1 C1 S1 123.91(12)
N2 C1 S1 117.98(12)
N1 C2 H2A 109.5
N1 C2 H2B 109.5
H2A C2 H2B 109.5
N1 C2 H2C 109.5
H2A C2 H2C 109.5
H2B C2 H2C 109.5
N3 C3 C4 123.08(15)
N3 C3 H3 118.5
C4 C3 H3 118.5
C5 C4 C9 117.76(14)
C5 C4 C3 123.32(14)
C9 C4 C3 118.82(14)
O1 C5 C6 117.41(14)
O1 C5 C4 121.55(14)
C6 C5 C4 121.04(14)
C5 C6 C7 119.46(15)
C5 C6 H6 120.3
C7 C6 H6 120.3
O2 C7 C6 122.00(15)
O2 C7 C8 117.19(14)
C6 C7 C8 120.81(14)
C9 C8 C7 119.10(15)
C9 C8 H8 120.4
C7 C8 H8 120.4
C8 C9 C4 121.80(15)
C8 C9 H9 119.1
C4 C9 H9 119.1

loop_
_geom_bond_atom_site_label_1
_geom_bond_atom_site_label_2
_geom_bond_distance
S1 C1 1.7011(16)
O1 C5 1.3707(19)
O1 H1o 0.83(3)
O2 C7 1.3640(19)
O2 H2o 0.90(3)
N1 C1 1.323(2)
N1 C2 1.459(2)
N1 H1n 0.81(2)
N2 C1 1.361(2)
N2 N3 1.3945(18)
N2 H2n 0.90(2)
N3 C3 1.292(2)
C2 H2A 0.9800
C2 H2B 0.9800
C2 H2C 0.9800
C3 C4 1.449(2)
C3 H3 0.9500
C4 C5 1.405(2)
C4 C9 1.408(2)
C5 C6 1.389(2)
C6 C7 1.393(2)
C6 H6 0.9500
C7 C8 1.394(2)
C8 C9 1.378(2)
C8 H8 0.9500
C9 H9 0.9500

loop_
_geom_hbond_atom_site_label_D
_geom_hbond_atom_site_label_H
_geom_hbond_atom_site_label_A
_geom_hbond_site_symmetry_A
_geom_hbond_distance_DH
_geom_hbond_distance_HA
_geom_hbond_distance_DA
_geom_hbond_angle_DHA
O1 H1o N3 . 0.83(2) 1.97(2) 2.6992(17) 147(2)
N1 H1n N3 . 0.815(19) 2.35(2) 2.7080(19) 107.1(16)
O2 H2o S1 3_667 0.90(2) 2.37(2) 3.1918(12) 152(2)
N1 H1n S1 1_545 0.815(19) 2.763(18) 3.3883(13) 134.9(17)
N2 H2n O1 1_565 0.90(2) 2.08(2) 2.9527(17) 162(2)

loop_
_geom_torsion_atom_site_label_1
_geom_torsion_atom_site_label_2
_geom_torsion_atom_site_label_3
_geom_torsion_atom_site_label_4
_geom_torsion
C1 N2 N3 C3 -176.54(14)
C2 N1 C1 N2 -178.35(14)
C2 N1 C1 S1 1.2(2)
N3 N2 C1 N1 -15.6(2)
N3 N2 C1 S1 164.83(11)
N2 N3 C3 C4 173.05(13)
N3 C3 C4 C5 -2.2(2)
N3 C3 C4 C9 -178.56(14)
C9 C4 C5 O1 -179.49(14)
C3 C4 C5 O1 4.1(2)
C9 C4 C5 C6 0.3(2)
C3 C4 C5 C6 -176.13(14)
O1 C5 C6 C7 178.45(13)
C4 C5 C6 C7 -1.3(2)
C5 C6 C7 O2 -178.64(14)
C5 C6 C7 C8 1.1(2)
O2 C7 C8 C9 179.92(14)
C6 C7 C8 C9 0.2(2)
C7 C8 C9 C4 -1.3(2)
C5 C4 C9 C8 1.0(2)
C3 C4 C9 C8 177.60(14)
